data_7209692
loop_
_publ_author_name
'Thu\'ery, Pierre'

_publ_section_title
;
 One- to three-dimensional uranyl--organic assemblies with 3-sulfophthalic
 and 5-sulfoisophthalic acids
;
_journal_issue 13
_journal_name_full CrystEngComm
_journal_page_first 2401
_journal_paper_doi 10.1039/c3ce26996e
_journal_volume 15
_journal_year 2013
_chemical_formula_sum 'C18 H12 N2 O9 S U'
_chemical_formula_weight 670.39
_space_group_IT_number 2
_symmetry_cell_setting triclinic
_symmetry_space_group_name_Hall '-P 1'
_symmetry_space_group_name_H-M 'P -1'
_atom_sites_solution_hydrogens geom
_atom_sites_solution_primary heavy
_atom_sites_solution_secondary difmap
_audit_creation_method SHELXL-97
_cell_angle_alpha 78.643(4)
_cell_angle_beta 71.021(3)
_cell_angle_gamma 67.775(4)
_cell_formula_units_Z 2
_cell_length_a 9.0811(6)
_cell_length_b 9.5438(5)
_cell_length_c 12.3439(9)
_cell_measurement_reflns_used 53249
_cell_measurement_temperature 150(2)
_cell_measurement_theta_max 30.51
_cell_measurement_theta_min 2.31
_cell_volume 933.16(11)
_computing_cell_refinement 'HKL2000 (Otwinowski & Minor, 1997)'
_computing_data_collection 'COLLECT (Nonius, 1998)'
_computing_data_reduction 'HKL2000 (Otwinowski & Minor, 1997)'
_computing_molecular_graphics 'SHELXTL (Sheldrick, 2008)'
_computing_publication_material 'SHELXTL (Sheldrick, 2008); PLATON (Spek, 2003)'
_computing_structure_refinement 'SHELXL-97 (Sheldrick, 2008)'
_computing_structure_solution 'SHELXS-97 (Sheldrick, 2008)'
_diffrn_ambient_temperature 150(2)
_diffrn_measured_fraction_theta_full 1.000
_diffrn_measured_fraction_theta_max 1.000
_diffrn_measurement_device_type 'Nonius Kappa-CCD area-detector diffractometer'
_diffrn_measurement_method 'two \f and twelve \w scans with 2\% steps (728 frames)'
_diffrn_radiation_monochromator graphite
_diffrn_radiation_source 'fine-focus sealed tube'
_diffrn_radiation_type MoK\a
_diffrn_radiation_wavelength 0.71073
_diffrn_reflns_av_R_equivalents 0.0692
_diffrn_reflns_av_sigmaI/netI 0.0758
_diffrn_reflns_limit_h_max 12
_diffrn_reflns_limit_h_min -12
_diffrn_reflns_limit_k_max 13
_diffrn_reflns_limit_k_min -13
_diffrn_reflns_limit_l_max 17
_diffrn_reflns_limit_l_min -17
_diffrn_reflns_number 53249
_diffrn_reflns_theta_full 30.51
_diffrn_reflns_theta_max 30.51
_diffrn_reflns_theta_min 2.31
_diffrn_standards_decay_% 0
_diffrn_standards_interval_time 0
_diffrn_standards_number 0
_exptl_absorpt_coefficient_mu 8.868
_exptl_absorpt_correction_T_max 0.642
_exptl_absorpt_correction_T_min 0.335
_exptl_absorpt_correction_type multi-scan
_exptl_absorpt_process_details 'SCALEPACK (Otwinowski & Minor, 1997)'
_exptl_crystal_colour 'translucent light yellow'
_exptl_crystal_density_diffrn 2.386
_exptl_crystal_density_method 'not measured'
_exptl_crystal_description platelet
_exptl_crystal_F_000 628
_exptl_crystal_size_max 0.20
_exptl_crystal_size_mid 0.11
_exptl_crystal_size_min 0.05
_refine_diff_density_max 1.727
_refine_diff_density_min -1.911
_refine_diff_density_rms 0.204
_refine_ls_extinction_method none
_refine_ls_goodness_of_fit_ref 1.022
_refine_ls_hydrogen_treatment constr
_refine_ls_matrix_type full
_refine_ls_number_parameters 280
_refine_ls_number_reflns 5685
_refine_ls_number_restraints 0
_refine_ls_restrained_S_all 1.022
_refine_ls_R_factor_all 0.0378
_refine_ls_R_factor_gt 0.0298
_refine_ls_shift/su_max 0.001
_refine_ls_shift/su_mean 0.000
_refine_ls_structure_factor_coef Fsqd
_refine_ls_weighting_details 'calc w=1/[\s^2^(Fo^2^)+(0.0246P)^2^] where P=(Fo^2^+2Fc^2^)/3'
_refine_ls_weighting_scheme calc
_refine_ls_wR_factor_gt 0.0671
_refine_ls_wR_factor_ref 0.0692
_reflns_number_gt 5006
_reflns_number_total 5685
_reflns_threshold_expression >2sigma(I)
_cod_data_source_file c3ce26996e.txt
_cod_data_source_block 1
_cod_database_code 7209692

loop_
_symmetry_equiv_pos_as_xyz
'x, y, z'
'-x, -y, -z'

loop_
_atom_site_label
_atom_site_type_symbol
_atom_site_fract_x
_atom_site_fract_y
_atom_site_fract_z
_atom_site_U_iso_or_equiv
_atom_site_adp_type
_atom_site_occupancy
_atom_site_symmetry_multiplicity
_atom_site_calc_flag
_atom_site_refinement_flags
U U 0.740681(15) 0.579587(15) 0.547965(11) 0.01902(5) Uani 1 1 d .
S1 S 0.66198(11) 0.89029(12) 0.71853(8) 0.0232(2) Uani 1 1 d .
O1 O 0.7356(3) 0.4227(4) 0.6519(2) 0.0269(6) Uani 1 1 d .
O2 O 0.7429(3) 0.7348(4) 0.4431(2) 0.0251(6) Uani 1 1 d .
O3 O 0.9986(3) 0.5659(3) 0.5790(2) 0.0212(6) Uani 1 1 d .
O4 O 0.9876(3) 0.5423(3) 0.7663(2) 0.0244(6) Uani 1 1 d .
O5 O 1.3174(3) 0.5359(3) 0.5769(2) 0.0238(6) Uani 1 1 d .
O6 O 1.4488(3) 0.6752(4) 0.6024(3) 0.0285(6) Uani 1 1 d .
O7 O 0.6796(3) 0.7365(3) 0.6948(2) 0.0253(6) Uani 1 1 d .
O8 O 0.6135(3) 0.9022(4) 0.8410(2) 0.0323(7) Uani 1 1 d .
O9 O 0.5627(3) 1.0093(4) 0.6550(3) 0.0360(8) Uani 1 1 d .
N1 N 0.8260(4) 0.6538(4) 0.9846(3) 0.0309(8) Uani 1 1 d .
H1 H 0.8963 0.6348 0.9237 0.037 Uiso 1 1 d R
N2 N 1.0854(5) 0.7439(5) 0.9244(3) 0.0317(8) Uani 1 1 d .
C1 C 0.9973(4) 0.6161(4) 0.6726(3) 0.0198(7) Uani 1 1 d .
C2 C 1.3202(4) 0.6587(4) 0.5983(3) 0.0193(7) Uani 1 1 d .
C3 C 1.0082(4) 0.7719(4) 0.6541(3) 0.0187(7) Uani 1 1 d .
C4 C 1.1628(4) 0.7924(5) 0.6219(3) 0.0189(7) Uani 1 1 d .
C5 C 1.1726(5) 0.9370(5) 0.6071(3) 0.0220(8) Uani 1 1 d .
H5 H 1.2752 0.9491 0.5882 0.026 Uiso 1 1 calc R
C6 C 1.0286(5) 1.0641(5) 0.6204(3) 0.0246(8) Uani 1 1 d .
H6 H 1.0346 1.1613 0.6091 0.029 Uiso 1 1 calc R
C7 C 0.8762(4) 1.0441(5) 0.6507(3) 0.0226(8) Uani 1 1 d .
H7 H 0.7802 1.1287 0.6590 0.027 Uiso 1 1 calc R
C8 C 0.8645(4) 0.8997(4) 0.6690(3) 0.0203(8) Uani 1 1 d .
C9 C 0.6995(6) 0.6034(6) 0.9984(4) 0.0394(12) Uani 1 1 d .
H9 H 0.6933 0.5615 0.9388 0.047 Uiso 1 1 calc R
C10 C 0.5818(6) 0.6154(6) 1.1012(5) 0.0435(13) Uani 1 1 d .
H10 H 0.4951 0.5797 1.1133 0.052 Uiso 1 1 calc R
C11 C 0.5919(6) 0.6814(6) 1.1880(4) 0.0408(13) Uani 1 1 d .
H11 H 0.5111 0.6911 1.2582 0.049 Uiso 1 1 calc R
C12 C 0.7240(5) 0.7334(6) 1.1698(4) 0.0354(12) Uani 1 1 d .
H12 H 0.7312 0.7784 1.2273 0.042 Uiso 1 1 calc R
C13 C 0.8431(5) 0.7167(5) 1.0652(3) 0.0283(9) Uani 1 1 d .
C14 C 0.9912(5) 0.7628(5) 1.0340(3) 0.0299(10) Uani 1 1 d .
C15 C 1.0296(6) 0.8189(6) 1.1115(4) 0.0387(12) Uani 1 1 d .
H15 H 0.9629 0.8279 1.1868 0.046 Uiso 1 1 calc R
C16 C 1.1685(6) 0.8618(7) 1.0766(4) 0.0437(13) Uani 1 1 d .
H16 H 1.1956 0.9021 1.1272 0.052 Uiso 1 1 calc R
C17 C 1.2659(5) 0.8434(6) 0.9646(4) 0.0355(11) Uani 1 1 d .
H17 H 1.3606 0.8704 0.9384 0.043 Uiso 1 1 calc R
C18 C 1.2207(6) 0.7844(6) 0.8924(4) 0.0363(11) Uani 1 1 d .
H18 H 1.2875 0.7719 0.8173 0.044 Uiso 1 1 calc R

loop_
_atom_site_aniso_label
_atom_site_aniso_U_11
_atom_site_aniso_U_22
_atom_site_aniso_U_33
_atom_site_aniso_U_23
_atom_site_aniso_U_13
_atom_site_aniso_U_12
U 0.01386(7) 0.01813(8) 0.02535(8) -0.00475(5) -0.00378(5) -0.00566(5)
S1 0.0176(4) 0.0238(5) 0.0267(4) -0.0066(4) -0.0034(3) -0.0056(4)
O1 0.0238(13) 0.0252(16) 0.0287(14) 0.0001(12) -0.0036(11) -0.0092(12)
O2 0.0202(13) 0.0253(15) 0.0295(14) -0.0002(12) -0.0061(11) -0.0092(11)
O3 0.0141(11) 0.0239(14) 0.0268(13) -0.0100(11) -0.0055(10) -0.0041(10)
O4 0.0264(13) 0.0192(14) 0.0266(13) -0.0012(11) -0.0053(10) -0.0089(11)
O5 0.0195(12) 0.0230(15) 0.0305(14) -0.0098(11) -0.0057(10) -0.0062(11)
O6 0.0145(12) 0.0311(17) 0.0429(16) -0.0156(13) -0.0058(11) -0.0067(11)
O7 0.0178(12) 0.0259(15) 0.0339(14) -0.0128(12) -0.0021(11) -0.0084(11)
O8 0.0313(15) 0.0362(18) 0.0296(15) -0.0118(13) 0.0004(12) -0.0145(13)
O9 0.0223(14) 0.0327(18) 0.0489(18) -0.0004(15) -0.0151(13) -0.0021(13)
N1 0.0311(18) 0.031(2) 0.0284(17) -0.0010(15) -0.0076(14) -0.0099(16)
N2 0.0339(18) 0.037(2) 0.0230(16) -0.0041(15) -0.0045(14) -0.0129(16)
C1 0.0118(14) 0.0225(19) 0.0244(17) -0.0057(14) -0.0037(12) -0.0041(13)
C2 0.0146(15) 0.0200(18) 0.0268(17) -0.0051(14) -0.0061(13) -0.0077(14)
C3 0.0194(16) 0.0213(18) 0.0164(15) -0.0048(13) -0.0049(13) -0.0063(14)
C4 0.0143(15) 0.0239(19) 0.0188(16) -0.0043(14) -0.0033(12) -0.0068(14)
C5 0.0214(17) 0.025(2) 0.0210(17) -0.0042(14) -0.0039(13) -0.0098(15)
C6 0.0289(19) 0.0206(19) 0.0247(18) -0.0025(15) -0.0071(15) -0.0090(15)
C7 0.0205(17) 0.0201(19) 0.0259(18) -0.0047(15) -0.0073(14) -0.0032(15)
C8 0.0176(16) 0.0208(19) 0.0217(16) -0.0036(14) -0.0048(13) -0.0053(14)
C9 0.034(2) 0.039(3) 0.047(3) 0.000(2) -0.013(2) -0.015(2)
C10 0.029(2) 0.040(3) 0.057(3) 0.008(2) -0.010(2) -0.014(2)
C11 0.028(2) 0.039(3) 0.041(2) 0.005(2) 0.0015(18) -0.009(2)
C12 0.032(2) 0.037(3) 0.027(2) -0.0014(19) -0.0049(17) -0.004(2)
C13 0.0257(19) 0.027(2) 0.0272(19) 0.0019(16) -0.0090(15) -0.0044(16)
C14 0.0253(19) 0.033(2) 0.0258(19) -0.0004(17) -0.0084(15) -0.0033(17)
C15 0.037(2) 0.059(3) 0.023(2) -0.004(2) -0.0048(17) -0.021(2)
C16 0.040(3) 0.064(4) 0.035(2) -0.009(2) -0.012(2) -0.023(3)
C17 0.027(2) 0.045(3) 0.035(2) -0.003(2) -0.0091(17) -0.0129(19)
C18 0.033(2) 0.046(3) 0.027(2) -0.0056(19) -0.0046(17) -0.011(2)

loop_
_atom_type_symbol
_atom_type_description
_atom_type_scat_dispersion_real
_atom_type_scat_dispersion_imag
_atom_type_scat_source
C C 0.0033 0.0016 'International Tables Vol C Tables 4.2.6.8 and 6.1.1.4'
H H 0.0000 0.0000 'International Tables Vol C Tables 4.2.6.8 and 6.1.1.4'
N N 0.0061 0.0033 'International Tables Vol C Tables 4.2.6.8 and 6.1.1.4'
O O 0.0106 0.0060 'International Tables Vol C Tables 4.2.6.8 and 6.1.1.4'
S S 0.1246 0.1234 'International Tables Vol C Tables 4.2.6.8 and 6.1.1.4'
U U -9.6767 9.6646 'International Tables Vol C Tables 4.2.6.8 and 6.1.1.4'

loop_
_geom_angle_atom_site_label_1
_geom_angle_atom_site_label_2
_geom_angle_atom_site_label_3
_geom_angle
_geom_angle_site_symmetry_1
_geom_angle_site_symmetry_3
O2 U O1 178.72(12) . .
O2 U O5 88.75(13) . 2_766
O1 U O5 90.07(13) . 2_766
O2 U O6 89.53(11) . 1_455
O1 U O6 89.73(12) . 1_455
O5 U O6 78.86(10) 2_766 1_455
O2 U O7 90.63(13) . .
O1 U O7 90.23(13) . .
O5 U O7 156.43(9) 2_766 .
O6 U O7 77.57(10) 1_455 .
O2 U O3 87.01(11) . 2_766
O1 U O3 93.11(11) . 2_766
O5 U O3 71.32(9) 2_766 2_766
O6 U O3 150.04(10) 1_455 2_766
O7 U O3 132.17(9) . 2_766
O2 U O3 92.24(12) . .
O1 U O3 88.94(12) . .
O5 U O3 133.02(9) 2_766 .
O6 U O3 148.08(10) 1_455 .
O7 U O3 70.55(9) . .
O3 U O3 61.85(11) 2_766 .
O9 S1 O8 115.67(19) . .
O9 S1 O7 112.2(2) . .
O8 S1 O7 110.39(19) . .
O9 S1 C8 107.38(19) . .
O8 S1 C8 104.84(18) . .
O7 S1 C8 105.58(17) . .
C1 O3 U 120.3(2) . 2_766
C1 O3 U 120.7(2) . .
U O3 U 118.15(11) 2_766 .
C2 O5 U 145.1(2) . 2_766
C2 O6 U 145.3(3) . 1_655
S1 O7 U 144.53(17) . .
C13 N1 C9 124.5(4) . .
C13 N1 H1 122.3 . .
C9 N1 H1 113.0 . .
C18 N2 C14 116.9(4) . .
O4 C1 O3 123.5(4) . .
O4 C1 C3 122.4(4) . .
O3 C1 C3 114.2(3) . .
O6 C2 O5 123.3(3) . .
O6 C2 C4 117.5(4) . .
O5 C2 C4 119.3(3) . .
C8 C3 C4 118.9(4) . .
C8 C3 C1 120.3(3) . .
C4 C3 C1 120.7(3) . .
C5 C4 C3 120.7(3) . .
C5 C4 C2 118.7(3) . .
C3 C4 C2 120.5(4) . .
C4 C5 C6 120.0(4) . .
C4 C5 H5 120.0 . .
C6 C5 H5 120.0 . .
C7 C6 C5 119.3(4) . .
C7 C6 H6 120.3 . .
C5 C6 H6 120.3 . .
C6 C7 C8 121.2(3) . .
C6 C7 H7 119.4 . .
C8 C7 H7 119.4 . .
C7 C8 C3 119.8(4) . .
C7 C8 S1 116.3(3) . .
C3 C8 S1 123.7(3) . .
N1 C9 C10 118.7(5) . .
N1 C9 H9 120.7 . .
C10 C9 H9 120.7 . .
C9 C10 C11 119.5(5) . .
C9 C10 H10 120.2 . .
C11 C10 H10 120.2 . .
C10 C11 C12 120.0(4) . .
C10 C11 H11 120.0 . .
C12 C11 H11 120.0 . .
C13 C12 C11 119.0(5) . .
C13 C12 H12 120.5 . .
C11 C12 H12 120.5 . .
N1 C13 C12 118.3(4) . .
N1 C13 C14 116.4(4) . .
C12 C13 C14 125.3(4) . .
N2 C14 C15 122.9(4) . .
N2 C14 C13 114.9(4) . .
C15 C14 C13 122.2(4) . .
C14 C15 C16 119.4(4) . .
C14 C15 H15 120.3 . .
C16 C15 H15 120.3 . .
C17 C16 C15 118.3(5) . .
C17 C16 H16 120.9 . .
C15 C16 H16 120.9 . .
C18 C17 C16 119.0(5) . .
C18 C17 H17 120.5 . .
C16 C17 H17 120.5 . .
N2 C18 C17 123.5(4) . .
N2 C18 H18 118.2 . .
C17 C18 H18 118.2 . .

loop_
_geom_bond_atom_site_label_1
_geom_bond_atom_site_label_2
_geom_bond_distance
_geom_bond_site_symmetry_2
U O2 1.767(3) .
U O1 1.774(3) .
U O5 2.346(3) 2_766
U O6 2.358(3) 1_455
U O7 2.371(3) .
U O3 2.438(2) 2_766
U O3 2.446(3) .
S1 O9 1.432(3) .
S1 O8 1.446(3) .
S1 O7 1.492(3) .
S1 C8 1.771(4) .
O3 C1 1.330(5) .
O3 U 2.438(2) 2_766
O4 C1 1.226(4) .
O5 C2 1.262(5) .
O5 U 2.346(3) 2_766
O6 C2 1.254(5) .
O6 U 2.358(3) 1_655
N1 C13 1.335(6) .
N1 C9 1.355(6) .
N1 H1 0.8120 .
N2 C18 1.341(6) .
N2 C14 1.349(5) .
C1 C3 1.495(6) .
C2 C4 1.501(5) .
C3 C8 1.398(5) .
C3 C4 1.407(5) .
C4 C5 1.389(6) .
C5 C6 1.396(5) .
C5 H5 0.9300 .
C6 C7 1.389(6) .
C6 H6 0.9300 .
C7 C8 1.390(6) .
C7 H7 0.9300 .
C9 C10 1.360(7) .
C9 H9 0.9300 .
C10 C11 1.387(8) .
C10 H10 0.9300 .
C11 C12 1.403(7) .
C11 H11 0.9300 .
C12 C13 1.380(5) .
C12 H12 0.9300 .
C13 C14 1.481(6) .
C14 C15 1.372(7) .
C15 C16 1.383(7) .
C15 H15 0.9300 .
C16 C17 1.381(6) .
C16 H16 0.9300 .
C17 C18 1.375(7) .
C17 H17 0.9300 .
C18 H18 0.9300 .

loop_
_geom_hbond_atom_site_label_D
_geom_hbond_atom_site_label_H
_geom_hbond_atom_site_label_A
_geom_hbond_distance_DH
_geom_hbond_distance_HA
_geom_hbond_distance_DA
_geom_hbond_angle_DHA
N1 H1 O4 0.81 2.08 2.814(5) 150.9
